data_7229997
loop_
_publ_author_name
'Kakkar, Shubhangi'
'Bhattacharya, Biswajit'
'Reddy, C. Malla'
'Ghosh, Soumyajit'

_publ_section_title
;
 Tuning mechanical behaviour by controlling the structure of a series of
 theophylline co-crystals
;
_journal_issue 8
_journal_name_full CrystEngComm
_journal_page_first 1101
_journal_paper_doi 10.1039/C7CE01915G
_journal_volume 20
_journal_year 2018
_chemical_formula_moiety 'C7 H8 N4 O2, C7 H7 N O2'
_chemical_formula_sum 'C14 H15 N5 O4'
_chemical_formula_weight 317.31
_chemical_melting_point 507.08
_chemical_name_common Theophylline:4hydroxy-benzamide
_space_group_IT_number 60
_space_group_name_Hall '-P 2n 2ab'
_space_group_name_H-M_alt 'P b c n'
_symmetry_cell_setting orthorhombic
_symmetry_space_group_name_Hall '-P 2n 2ab'
_symmetry_space_group_name_H-M 'P b c n'
_atom_sites_solution_hydrogens geom
_atom_sites_solution_primary direct
_atom_sites_solution_secondary difmap
_audit_creation_method SHELXL-97
_audit_update_record
;
2012-12-10 deposited with the CCDC.
2018-01-17 downloaded from the CCDC.
;
_cell_angle_alpha 90.00
_cell_angle_beta 90.00
_cell_angle_gamma 90.00
_cell_formula_units_Z 8
_cell_length_a 8.0218(9)
_cell_length_b 14.3076(15)
_cell_length_c 25.258(3)
_cell_measurement_reflns_used 3829
_cell_measurement_temperature 100
_cell_measurement_theta_max 29.58
_cell_measurement_theta_min 2.85
_cell_volume 2898.9(6)
_computing_cell_refinement 'Bruker SMART'
_computing_data_collection 'Bruker SMART'
_computing_data_reduction 'Bruker SAINT'
_computing_molecular_graphics 'Bruker SHELXTL'
_computing_publication_material 'Bruker SHELXTL'
_computing_structure_refinement 'SHELXL-97 (Sheldrick, 1997)'
_computing_structure_solution 'SHELXS-97 (Sheldrick, 1990)'
_diffrn_ambient_temperature 100
_diffrn_measured_fraction_theta_full 1.000
_diffrn_measured_fraction_theta_max 1.000
_diffrn_measurement_device_type 'BRUKER KAPPA APEX II DUO'
_diffrn_measurement_method 'phi and omega scans'
_diffrn_radiation_monochromator graphite
_diffrn_radiation_source 'fine-focus sealed tube'
_diffrn_radiation_type MoK\a
_diffrn_radiation_wavelength 0.71073
_diffrn_reflns_av_R_equivalents 0.0370
_diffrn_reflns_av_sigmaI/netI 0.0297
_diffrn_reflns_limit_h_max 10
_diffrn_reflns_limit_h_min -10
_diffrn_reflns_limit_k_max 16
_diffrn_reflns_limit_k_min -18
_diffrn_reflns_limit_l_max 32
_diffrn_reflns_limit_l_min -26
_diffrn_reflns_number 13720
_diffrn_reflns_theta_full 26.99
_diffrn_reflns_theta_max 26.99
_diffrn_reflns_theta_min 2.85
_diffrn_standards_decay_% 0
_diffrn_standards_interval_count 0
_diffrn_standards_interval_time 0
_diffrn_standards_number 0
_exptl_absorpt_coefficient_mu 0.110
_exptl_absorpt_correction_T_max 0.980
_exptl_absorpt_correction_T_min 0.968
_exptl_absorpt_correction_type multi-scan
_exptl_absorpt_process_details 'multi-scan absorption correction'
_exptl_crystal_colour white
_exptl_crystal_density_diffrn 1.454
_exptl_crystal_density_method 'not measured'
_exptl_crystal_description block
_exptl_crystal_F_000 1328
_exptl_crystal_size_max 0.50
_exptl_crystal_size_mid 0.25
_exptl_crystal_size_min 0.18
_refine_diff_density_max 0.251
_refine_diff_density_min -0.248
_refine_diff_density_rms 0.048
_refine_ls_extinction_method none
_refine_ls_goodness_of_fit_ref 1.020
_refine_ls_hydrogen_treatment mixed
_refine_ls_matrix_type full
_refine_ls_number_parameters 219
_refine_ls_number_reflns 3170
_refine_ls_number_restraints 0
_refine_ls_restrained_S_all 1.020
_refine_ls_R_factor_all 0.0598
_refine_ls_R_factor_gt 0.0425
_refine_ls_shift/su_max 0.000
_refine_ls_shift/su_mean 0.000
_refine_ls_structure_factor_coef Fsqd
_refine_ls_weighting_details 'calc w=1/[\s^2^(Fo^2^)+(0.0271P)^2^+2.9084P] where P=(Fo^2^+2Fc^2^)/3'
_refine_ls_weighting_scheme calc
_refine_ls_wR_factor_gt 0.0902
_refine_ls_wR_factor_ref 0.0991
_reflns_number_gt 2466
_reflns_number_total 3170
_reflns_threshold_expression >2sigma(I)
_cod_data_source_file c7ce01915g2.cif
_cod_data_source_block cmr_sg_148_1
_cod_depositor_comments
;
The following automatic conversions were performed:

'_symmetry_cell_setting' value 'Orthorhombic' changed to
'orthorhombic' according to
/home/data/users/saulius/crontab/automatic-downloads/rss-feeds/RSC/lib/dictionaries/cif_core.dic
dictionary named 'cif_core.dic' version 2.4.2 from 2011-04-26.

Automatic conversion script
Id: cif_fix_values 4973 2017-02-22 13:04:09Z antanas 

 Adding full bibliography for 7229994--7229999.cif.
;
_cod_original_cell_volume 2898.9(5)
_cod_original_sg_symbol_H-M 'Pbcn '
_cod_database_code 7229997

loop_
_symmetry_equiv_pos_as_xyz
'x, y, z'
'x+1/2, -y+1/2, -z'
'-x, y, -z+1/2'
'-x+1/2, -y+1/2, z+1/2'
'-x, -y, -z'
'-x-1/2, y-1/2, z'
'x, -y, z-1/2'
'x-1/2, y-1/2, -z-1/2'

loop_
_atom_site_label
_atom_site_type_symbol
_atom_site_fract_x
_atom_site_fract_y
_atom_site_fract_z
_atom_site_U_iso_or_equiv
_atom_site_adp_type
_atom_site_occupancy
_atom_site_symmetry_multiplicity
_atom_site_calc_flag
_atom_site_refinement_flags
O1 O 0.31823(16) 0.49356(8) 0.22538(5) 0.0249(3) Uani 1 1 d .
O2 O 0.63924(17) 0.54867(9) 0.07826(5) 0.0281(3) Uani 1 1 d .
O3 O -0.11115(17) 0.65573(9) 0.17926(5) 0.0283(3) Uani 1 1 d .
O4 O 0.33828(19) 0.61154(9) -0.02350(5) 0.0323(3) Uani 1 1 d .
H4 H 0.3491 0.5613 -0.0387 0.048 Uiso 1 1 calc R
N5 N -0.0807(2) 0.49951(11) 0.18485(6) 0.0248(3) Uani 1 1 d .
N1 N 0.54287(19) 0.67488(10) 0.12238(6) 0.0215(3) Uani 1 1 d .
N2 N 0.4148(2) 0.79919(10) 0.17474(6) 0.0243(3) Uani 1 1 d .
N3 N 0.28536(19) 0.70540(10) 0.23302(6) 0.0197(3) Uani 1 1 d .
H3 H 0.2249 0.6880 0.2593 0.024 Uiso 1 1 calc R
N4 N 0.48587(19) 0.52213(10) 0.15313(6) 0.0214(3) Uani 1 1 d .
C1 C 0.3846(2) 0.55071(12) 0.19545(7) 0.0189(4) Uani 1 1 d .
C2 C 0.3715(2) 0.64875(12) 0.19823(7) 0.0186(4) Uani 1 1 d .
C3 C 0.4479(2) 0.70839(12) 0.16347(7) 0.0188(4) Uani 1 1 d .
C4 C 0.6246(3) 0.73765(14) 0.08465(8) 0.0311(5) Uani 1 1 d .
H4A H 0.7381 0.7183 0.0796 0.047 Uiso 1 1 calc R
H4B H 0.6225 0.8003 0.0982 0.047 Uiso 1 1 calc R
H4C H 0.5667 0.7355 0.0514 0.047 Uiso 1 1 calc R
C5 C 0.5599(2) 0.58055(12) 0.11569(7) 0.0212(4) Uani 1 1 d .
C6 C 0.3154(2) 0.79304(12) 0.21726(7) 0.0241(4) Uani 1 1 d .
H6 H 0.2712 0.8451 0.2343 0.029 Uiso 1 1 calc R
C7 C 0.5111(3) 0.42125(12) 0.14595(8) 0.0306(5) Uani 1 1 d .
H7A H 0.4359 0.3985 0.1193 0.046 Uiso 1 1 calc R
H7B H 0.4899 0.3895 0.1788 0.046 Uiso 1 1 calc R
H7C H 0.6239 0.4098 0.1350 0.046 Uiso 1 1 calc R
C8 C -0.0516(2) 0.58184(13) 0.16139(7) 0.0214(4) Uani 1 1 d .
C9 C 0.0523(2) 0.58406(12) 0.11268(7) 0.0201(4) Uani 1 1 d .
C10 C 0.1001(2) 0.67115(13) 0.09342(7) 0.0238(4) Uani 1 1 d .
H10 H 0.0670 0.7249 0.1113 0.029 Uiso 1 1 calc R
C11 C 0.1959(2) 0.67921(13) 0.04819(7) 0.0264(4) Uani 1 1 d .
H11 H 0.2278 0.7379 0.0361 0.032 Uiso 1 1 calc R
C12 C 0.2446(2) 0.59940(13) 0.02081(7) 0.0237(4) Uani 1 1 d .
C13 C 0.1031(2) 0.50463(13) 0.08504(7) 0.0256(4) Uani 1 1 d .
H13 H 0.0728 0.4458 0.0974 0.031 Uiso 1 1 calc R
C14 C 0.1982(2) 0.51196(13) 0.03937(7) 0.0266(4) Uani 1 1 d .
H14 H 0.2308 0.4584 0.0213 0.032 Uiso 1 1 calc R
H6A H -0.146(3) 0.4992(16) 0.2138(9) 0.038(6) Uiso 1 1 d .
H5A H -0.029(3) 0.4462(17) 0.1744(9) 0.043(7) Uiso 1 1 d .

loop_
_atom_site_aniso_label
_atom_site_aniso_U_11
_atom_site_aniso_U_22
_atom_site_aniso_U_33
_atom_site_aniso_U_23
_atom_site_aniso_U_13
_atom_site_aniso_U_12
O1 0.0345(7) 0.0147(6) 0.0256(7) 0.0001(5) 0.0080(6) -0.0023(6)
O2 0.0328(7) 0.0268(7) 0.0247(7) -0.0016(6) 0.0089(6) 0.0022(6)
O3 0.0394(8) 0.0209(7) 0.0245(7) -0.0005(5) 0.0090(6) 0.0046(6)
O4 0.0488(9) 0.0267(7) 0.0214(7) 0.0011(6) 0.0111(6) 0.0027(7)
N5 0.0316(9) 0.0222(8) 0.0205(8) 0.0024(7) 0.0064(7) 0.0054(7)
N1 0.0250(8) 0.0188(8) 0.0207(8) 0.0020(6) 0.0043(6) -0.0024(6)
N2 0.0329(9) 0.0152(7) 0.0247(8) 0.0006(6) 0.0002(7) -0.0027(6)
N3 0.0261(8) 0.0144(7) 0.0185(7) -0.0015(6) 0.0023(6) -0.0003(6)
N4 0.0279(8) 0.0139(7) 0.0222(8) -0.0013(6) 0.0041(6) -0.0001(6)
C1 0.0226(9) 0.0159(8) 0.0182(8) -0.0010(7) -0.0010(7) -0.0019(7)
C2 0.0210(8) 0.0166(8) 0.0182(8) -0.0015(7) -0.0008(7) 0.0003(7)
C3 0.0221(9) 0.0160(8) 0.0183(8) -0.0004(7) -0.0023(7) -0.0009(7)
C4 0.0367(11) 0.0244(10) 0.0321(11) 0.0077(8) 0.0114(9) -0.0023(8)
C5 0.0223(9) 0.0207(9) 0.0206(9) 0.0000(7) 0.0007(7) 0.0000(7)
C6 0.0340(10) 0.0141(8) 0.0243(9) -0.0016(7) -0.0010(8) 0.0008(8)
C7 0.0428(12) 0.0162(9) 0.0327(11) -0.0023(8) 0.0116(9) 0.0026(9)
C8 0.0231(9) 0.0221(9) 0.0189(9) -0.0010(7) -0.0029(7) 0.0019(7)
C9 0.0232(9) 0.0211(9) 0.0159(8) 0.0004(7) -0.0024(7) 0.0019(7)
C10 0.0332(10) 0.0183(9) 0.0200(9) -0.0031(7) 0.0011(8) 0.0023(8)
C11 0.0376(11) 0.0200(9) 0.0216(9) 0.0023(7) 0.0017(8) -0.0032(8)
C12 0.0296(9) 0.0275(10) 0.0140(8) 0.0018(7) 0.0005(7) 0.0021(8)
C13 0.0356(10) 0.0179(9) 0.0232(9) 0.0032(7) 0.0031(8) 0.0020(8)
C14 0.0390(11) 0.0213(9) 0.0195(9) -0.0008(7) 0.0026(8) 0.0060(8)

loop_
_atom_type_symbol
_atom_type_description
_atom_type_scat_dispersion_real
_atom_type_scat_dispersion_imag
_atom_type_scat_source
C C 0.0033 0.0016 'International Tables Vol C Tables 4.2.6.8 and 6.1.1.4'
H H 0.0000 0.0000 'International Tables Vol C Tables 4.2.6.8 and 6.1.1.4'
N N 0.0061 0.0033 'International Tables Vol C Tables 4.2.6.8 and 6.1.1.4'
O O 0.0106 0.0060 'International Tables Vol C Tables 4.2.6.8 and 6.1.1.4'

loop_
_geom_angle_atom_site_label_1
_geom_angle_atom_site_label_2
_geom_angle_atom_site_label_3
_geom_angle
C12 O4 H4 109.5
C8 N5 H6A 117.8(15)
C8 N5 H5A 122.1(15)
H6A N5 H5A 120(2)
C5 N1 C3 119.55(15)
C5 N1 C4 118.71(15)
C3 N1 C4 121.72(15)
C6 N2 C3 102.80(14)
C6 N3 C2 105.71(15)
C6 N3 H3 127.1
C2 N3 H3 127.1
C5 N4 C1 126.02(14)
C5 N4 C7 116.52(15)
C1 N4 C7 117.40(14)
O1 C1 C2 126.65(16)
O1 C1 N4 121.54(15)
C2 C1 N4 111.81(15)
C3 C2 N3 105.43(15)
C3 C2 C1 123.74(16)
N3 C2 C1 130.83(16)
N2 C3 C2 112.03(15)
N2 C3 N1 126.96(16)
C2 C3 N1 121.00(15)
N1 C4 H4A 109.5
N1 C4 H4B 109.5
H4A C4 H4B 109.5
N1 C4 H4C 109.5
H4A C4 H4C 109.5
H4B C4 H4C 109.5
O2 C5 N1 120.91(16)
O2 C5 N4 121.35(16)
N1 C5 N4 117.73(15)
N2 C6 N3 114.02(16)
N2 C6 H6 123.0
N3 C6 H6 123.0
N4 C7 H7A 109.5
N4 C7 H7B 109.5
H7A C7 H7B 109.5
N4 C7 H7C 109.5
H7A C7 H7C 109.5
H7B C7 H7C 109.5
O3 C8 N5 121.31(16)
O3 C8 C9 119.81(16)
N5 C8 C9 118.87(16)
C13 C9 C10 118.30(16)
C13 C9 C8 124.11(16)
C10 C9 C8 117.58(16)
C11 C10 C9 121.13(17)
C11 C10 H10 119.4
C9 C10 H10 119.4
C10 C11 C12 119.92(17)
C10 C11 H11 120.0
C12 C11 H11 120.0
O4 C12 C14 122.82(16)
O4 C12 C11 117.37(16)
C14 C12 C11 119.81(16)
C9 C13 C14 121.03(17)
C9 C13 H13 119.5
C14 C13 H13 119.5
C12 C14 C13 119.80(17)
C12 C14 H14 120.1
C13 C14 H14 120.1

loop_
_geom_bond_atom_site_label_1
_geom_bond_atom_site_label_2
_geom_bond_distance
O1 C1 1.235(2)
O2 C5 1.228(2)
O3 C8 1.245(2)
O4 C12 1.359(2)
O4 H4 0.8200
N5 C8 1.339(2)
N5 H6A 0.90(2)
N5 H5A 0.91(2)
N1 C5 1.367(2)
N1 C3 1.374(2)
N1 C4 1.464(2)
N2 C6 1.341(2)
N2 C3 1.356(2)
N3 C6 1.337(2)
N3 C2 1.381(2)
N3 H3 0.8600
N4 C5 1.395(2)
N4 C1 1.403(2)
N4 C7 1.469(2)
C1 C2 1.408(2)
C2 C3 1.369(2)
C4 H4A 0.9600
C4 H4B 0.9600
C4 H4C 0.9600
C6 H6 0.9300
C7 H7A 0.9600
C7 H7B 0.9600
C7 H7C 0.9600
C8 C9 1.487(2)
C9 C13 1.395(2)
C9 C10 1.391(2)
C10 C11 1.382(3)
C10 H10 0.9300
C11 C12 1.391(3)
C11 H11 0.9300
C12 C14 1.387(3)
C13 C14 1.387(3)
C13 H13 0.9300
C14 H14 0.9300
